data_4342826
loop_
_publ_author_name
'Wu, Xinyuan'
'Huang, Tao'
'Lekich, Travis T.'
'Sommer, Roger D.'
'Weare, Walter W.'

_publ_section_title
;
 Synthesis of Unsupported d(1)-d(x) Oxido-Bridged Heterobimetallic
 Complexes Containing V(IV): A New Direction for Metal-to-Metal Charge
 Transfer.
;
_journal_issue 11
_journal_name_full 'Inorganic chemistry'
_journal_page_first 5322
_journal_page_last 5328
_journal_paper_doi 10.1021/acs.inorgchem.5b00370
_journal_volume 54
_journal_year 2015
_chemical_formula_moiety 'C51 H47 Mn N9 O V, 2(C F3 O3 S), C3 H6 O'
_chemical_formula_sum 'C56 H53 F6 Mn N9 O8 S2 V'
_chemical_formula_weight 1264.07
_chemical_name_common XY06
_space_group_crystal_system triclinic
_space_group_IT_number 2
_space_group_name_Hall '-P 1'
_space_group_name_H-M_alt 'P -1'
_symmetry_space_group_name_Hall '-P 1'
_symmetry_space_group_name_H-M 'P -1'
_atom_sites_solution_hydrogens geom
_atom_sites_solution_primary direct
_atom_sites_solution_secondary difmap
_cell_angle_alpha 102.5680(10)
_cell_angle_beta 96.7380(10)
_cell_angle_gamma 118.6840(10)
_cell_formula_units_Z 2
_cell_length_a 13.2168(3)
_cell_length_b 13.4371(3)
_cell_length_c 18.6579(4)
_cell_measurement_reflns_used 9699
_cell_measurement_temperature 110.(2)
_cell_measurement_theta_max 31.5222
_cell_measurement_theta_min 2.3158
_cell_volume 2740.45(11)
_computing_cell_refinement 'SAINT V7.68A (Bruker AXS Inc., 2009)'
_computing_data_collection 'Bruker Instrument Service v2012.12.0.3'
_computing_data_reduction 'SAINT V7.68A (Bruker AXS Inc., 2009)'
_computing_structure_refinement 'SHELXL-2013 (Sheldrick, 2013)'
_computing_structure_solution 'SHELXS-97 (Sheldrick, 2008)'
_diffrn_ambient_temperature 110.(2)
_diffrn_detector_area_resol_mean 8.3333
_diffrn_measured_fraction_theta_full 0.999
_diffrn_measured_fraction_theta_max 0.999
_diffrn_measurement_device_type 'Bruker-Nonius X8 Kappa APEX II'
_diffrn_measurement_method 'phi and omega scans'
_diffrn_radiation_monochromator graphite
_diffrn_radiation_type MoK\a
_diffrn_radiation_wavelength 0.71073
_diffrn_reflns_av_R_equivalents 0.0281
_diffrn_reflns_av_unetI/netI 0.0211
_diffrn_reflns_limit_h_max 14
_diffrn_reflns_limit_h_min -19
_diffrn_reflns_limit_k_max 19
_diffrn_reflns_limit_k_min -19
_diffrn_reflns_limit_l_max 27
_diffrn_reflns_limit_l_min -27
_diffrn_reflns_number 101147
_diffrn_reflns_theta_full 31.59
_diffrn_reflns_theta_max 31.59
_diffrn_reflns_theta_min 1.82
_diffrn_source 'fine-focus sealed tube'
_exptl_absorpt_coefficient_mu 0.562
_exptl_absorpt_correction_T_max 0.89
_exptl_absorpt_correction_T_min 0.79
_exptl_absorpt_correction_type multi-scan
_exptl_absorpt_process_details 'SADABS V2008/1 (Bruker AXS Inc.)'
_exptl_crystal_colour red
_exptl_crystal_density_diffrn 1.532
_exptl_crystal_density_method 'not measured'
_exptl_crystal_description plate
_exptl_crystal_F_000 1300
_exptl_crystal_size_max 0.330
_exptl_crystal_size_mid 0.310
_exptl_crystal_size_min 0.220
_refine_diff_density_max 1.742
_refine_diff_density_min -1.019
_refine_ls_extinction_method none
_refine_ls_goodness_of_fit_ref 1.030
_refine_ls_hydrogen_treatment constr
_refine_ls_matrix_type full
_refine_ls_number_parameters 827
_refine_ls_number_reflns 18356
_refine_ls_number_restraints 198
_refine_ls_restrained_S_all 1.069
_refine_ls_R_factor_all 0.0596
_refine_ls_R_factor_gt 0.0489
_refine_ls_shift/su_max 0.001
_refine_ls_shift/su_mean 0.000
_refine_ls_structure_factor_coef Fsqd
_refine_ls_weighting_details
;
w=1/[\s^2^(Fo^2^)+(0.0656P)^2^+3.3064P]
where P=(Fo^2^+2Fc^2^)/3
;
_refine_ls_weighting_scheme calc
_refine_ls_wR_factor_gt 0.1295
_refine_ls_wR_factor_ref 0.1377
_reflns_number_gt 15505
_reflns_number_total 18356
_reflns_threshold_expression 'I > 2\s(I)'
_cod_data_source_file ic5b00370_si_002.cif
_cod_data_source_block Mn
_cod_depositor_comments 'Adding full bibliography for 4342825--4342830.cif.'
_cod_database_code 4342826

loop_
_space_group_symop_operation_xyz
'x, y, z'
'-x, -y, -z'

loop_
_atom_site_type_symbol
_atom_site_label
_atom_site_fract_x
_atom_site_fract_y
_atom_site_fract_z
_atom_site_U_iso_or_equiv
_atom_site_adp_type
_atom_site_calc_flag
_atom_site_refinement_flags_adp
_atom_site_refinement_flags_occupancy
_atom_site_refinement_flags_posn
_atom_site_occupancy
_atom_site_disorder_assembly
_atom_site_disorder_group
Mn Mn1 0.40057(2) 0.25135(2) 0.13119(2) 0.01339(6) Uani d . . . 1.0 . .
V V1 0.36185(3) 0.27223(3) 0.32412(2) 0.01798(6) Uani d . . . 1.0 . .
O O1 0.34825(11) 0.23407(12) 0.23126(7) 0.0206(2) Uani d . . . 1.0 . .
N N1 0.45439(12) 0.26377(12) 0.02124(7) 0.0150(2) Uani d . . . 1.0 . .
N N2 0.50631(13) 0.16566(13) 0.14179(8) 0.0167(2) Uani d . . . 1.0 . .
N N3 0.58144(12) 0.41585(12) 0.17539(8) 0.0162(2) Uani d . . . 1.0 . .
N N4 0.23492(13) 0.09010(13) 0.04912(8) 0.0202(3) Uani d . . . 1.0 . .
N N5 0.29729(13) 0.33188(13) 0.09883(8) 0.0186(3) Uani d . . . 1.0 . .
N N6 0.20886(14) 0.17144(16) 0.35017(9) 0.0263(3) Uani d . . . 1.0 . .
N N7 0.30725(16) 0.38861(17) 0.35088(9) 0.0263(3) Uani d . . . 1.0 . .
N N8 0.52945(14) 0.40794(14) 0.37668(8) 0.0196(3) Uani d . . . 1.0 . .
N N9 0.42894(14) 0.18940(13) 0.37208(8) 0.0198(3) Uani d . . . 1.0 . .
C C1 0.56734(14) 0.29487(14) 0.01885(9) 0.0159(3) Uani d . . . 1.0 . .
C C2 0.60706(16) 0.31603(16) -0.04514(10) 0.0213(3) Uani d . . . 1.0 . .
H H2 0.6857 0.3353 -0.047 0.026 Uiso calc U . R 1.0 . .
C C3 0.53053(17) 0.30865(17) -0.10594(10) 0.0247(4) Uani d . . . 1.0 . .
H H3 0.5571 0.3249 -0.1495 0.03 Uiso calc U . R 1.0 . .
C C4 0.41539(17) 0.27769(16) -0.10345(10) 0.0227(3) Uani d . . . 1.0 . .
H H4 0.3623 0.2727 -0.145 0.027 Uiso calc U . R 1.0 . .
C C5 0.37851(15) 0.25389(14) -0.03897(9) 0.0164(3) Uani d . . . 1.0 . .
C C6 0.65387(14) 0.30965(15) 0.08974(9) 0.0165(3) Uani d . . . 1.0 . .
C C7 0.60031(15) 0.19368(15) 0.11185(9) 0.0174(3) Uani d . . . 1.0 . .
C C8 0.64669(19) 0.11902(18) 0.10143(12) 0.0279(4) Uani d . . . 1.0 . .
H H8 0.7132 0.1389 0.0802 0.033 Uiso calc U . R 1.0 . .
C C9 0.5953(2) 0.0157(2) 0.12220(13) 0.0320(4) Uani d . . . 1.0 . .
H H9 0.6254 -0.0362 0.1143 0.038 Uiso calc U . R 1.0 . .
C C10 0.50017(19) -0.01110(17) 0.15449(11) 0.0269(4) Uani d . . . 1.0 . .
H H10 0.4637 -0.081 0.1694 0.032 Uiso calc U . R 1.0 . .
C C11 0.46007(16) 0.06768(16) 0.16430(10) 0.0209(3) Uani d . . . 1.0 . .
H H11 0.3967 0.0519 0.1881 0.025 Uiso calc U . R 1.0 . .
C C12 0.67661(14) 0.41802(14) 0.15469(9) 0.0159(3) Uani d . . . 1.0 . .
C C13 0.79098(15) 0.51793(16) 0.18843(10) 0.0225(3) Uani d . . . 1.0 . .
H H13 0.8582 0.518 0.175 0.027 Uiso calc U . R 1.0 . .
C C14 0.80625(17) 0.61711(17) 0.24170(11) 0.0259(4) Uani d . . . 1.0 . .
H H14 0.8839 0.6858 0.2645 0.031 Uiso calc U . R 1.0 . .
C C15 0.70849(17) 0.61571(16) 0.26142(10) 0.0238(3) Uani d . . . 1.0 . .
H H15 0.7166 0.6833 0.2969 0.029 Uiso calc U . R 1.0 . .
C C16 0.59802(16) 0.51229(15) 0.22763(9) 0.0193(3) Uani d . . . 1.0 . .
H H16 0.5303 0.5093 0.2421 0.023 Uiso calc U . R 1.0 . .
C C17 0.77321(16) 0.33618(18) 0.07150(11) 0.0247(3) Uani d . . . 1.0 . .
H H17A 0.7587 0.2715 0.0274 0.037 Uiso calc U . R 1.0 . .
H H17B 0.8267 0.3421 0.1154 0.037 Uiso calc U . R 1.0 . .
H H17C 0.8101 0.4118 0.06 0.037 Uiso calc U . R 1.0 . .
C C18 0.24796(15) 0.21211(15) -0.03595(9) 0.0174(3) Uani d . . . 1.0 . .
C C19 0.19104(14) 0.09166(14) -0.01929(9) 0.0173(3) Uani d . . . 1.0 . .
C C20 0.09671(17) -0.01367(17) -0.07258(10) 0.0250(3) Uani d . . . 1.0 . .
H H20 0.0648 -0.0122 -0.1204 0.03 Uiso calc U . R 1.0 . .
C C21 0.04944(18) -0.12028(17) -0.05597(12) 0.0293(4) Uani d . . . 1.0 . .
H H21 -0.0134 -0.1923 -0.0927 0.035 Uiso calc U . R 1.0 . .
C C22 0.09442(17) -0.12113(17) 0.01445(13) 0.0283(4) Uani d . . . 1.0 . .
H H22 0.0636 -0.1929 0.0274 0.034 Uiso calc U . R 1.0 . .
C C23 0.18598(17) -0.01339(17) 0.06529(12) 0.0272(4) Uani d . . . 1.0 . .
H H23 0.216 -0.0124 0.1144 0.033 Uiso calc U . R 1.0 . .
C C24 0.24298(14) 0.30626(14) 0.02590(9) 0.0175(3) Uani d . . . 1.0 . .
C C25 0.17975(16) 0.35980(16) 0.00770(11) 0.0224(3) Uani d . . . 1.0 . .
H H25 0.1444 0.3441 -0.0439 0.027 Uiso calc U . R 1.0 . .
C C26 0.16865(16) 0.43588(16) 0.06513(12) 0.0249(3) Uani d . . . 1.0 . .
H H26 0.1249 0.4718 0.0531 0.03 Uiso calc U . R 1.0 . .
C C27 0.22149(17) 0.45913(16) 0.13993(12) 0.0244(3) Uani d . . . 1.0 . .
H H27 0.2144 0.5103 0.1803 0.029 Uiso calc U . R 1.0 . .
C C28 0.28525(16) 0.40531(16) 0.15401(10) 0.0225(3) Uani d . . . 1.0 . .
H H28 0.3224 0.4211 0.2053 0.027 Uiso calc U . R 1.0 . .
C C29 0.17579(17) 0.19427(18) -0.11360(10) 0.0251(3) Uani d . . . 1.0 . .
H H29A 0.2093 0.2707 -0.1241 0.038 Uiso calc U . R 1.0 . .
H H29B 0.0924 0.1646 -0.1127 0.038 Uiso calc U . R 1.0 . .
H H29C 0.1798 0.1362 -0.1534 0.038 Uiso calc U . R 1.0 . .
C C30 0.12747(18) 0.2022(2) 0.32092(11) 0.0328(5) Uani d . . . 1.0 . .
C C31 0.0052(2) 0.1222(3) 0.28771(12) 0.0442(6) Uani d . . . 1.0 . .
H H31 -0.0308 0.041 0.2862 0.053 Uiso calc U . R 1.0 . .
C C32 -0.0631(2) 0.1631(4) 0.25700(14) 0.0561(9) Uani d . . . 1.0 . .
H H32 -0.1466 0.11 0.2357 0.067 Uiso calc U . R 1.0 . .
C C33 -0.0108(3) 0.2799(4) 0.25724(14) 0.0577(10) Uani d . . . 1.0 . .
H H33 -0.0585 0.3065 0.2359 0.069 Uiso calc U . R 1.0 . .
C C34 0.1108(2) 0.3592(3) 0.28822(13) 0.0453(7) Uani d . . . 1.0 . .
H H34 0.1464 0.4391 0.2869 0.054 Uiso calc U . R 1.0 . .
C C35 0.18064(19) 0.3212(2) 0.32133(11) 0.0324(5) Uani d . . . 1.0 . .
C C36 0.3701(2) 0.5044(2) 0.39236(11) 0.0300(4) Uani d . . . 1.0 . .
C C37 0.4930(2) 0.56569(19) 0.42132(11) 0.0292(4) Uani d . . . 1.0 . .
H H37 0.5299 0.6481 0.4488 0.035 Uiso calc U . R 1.0 . .
C C38 0.56974(18) 0.52184(17) 0.41531(10) 0.0242(3) Uani d . . . 1.0 . .
C C39 0.3091(3) 0.5727(3) 0.41438(15) 0.0431(6) Uani d . . . 1.0 . .
H H39A 0.2976 0.605 0.3739 0.065 Uiso calc U . R 1.0 . .
H H39B 0.3588 0.6385 0.4617 0.065 Uiso calc U . R 1.0 . .
H H39C 0.2314 0.5189 0.4218 0.065 Uiso calc U . R 1.0 . .
C C40 0.6982(2) 0.60749(19) 0.45811(11) 0.0323(4) Uani d . . . 1.0 . .
H H40A 0.7318 0.5638 0.4763 0.048 Uiso calc U . R 1.0 . .
H H40B 0.7036 0.6676 0.5016 0.048 Uiso calc U . R 1.0 . .
H H40C 0.743 0.6471 0.4244 0.048 Uiso calc U . R 1.0 . .
C C41 0.60314(16) 0.35867(16) 0.36685(9) 0.0203(3) Uani d . . . 1.0 . .
C C42 0.71562(17) 0.41490(19) 0.35311(11) 0.0268(4) Uani d . . . 1.0 . .
H H42 0.7534 0.4963 0.3548 0.032 Uiso calc U . R 1.0 . .
C C43 0.77213(19) 0.3516(2) 0.33690(13) 0.0334(4) Uani d . . . 1.0 . .
H H43 0.8495 0.3905 0.3286 0.04 Uiso calc U . R 1.0 . .
C C44 0.7169(2) 0.2326(2) 0.33265(12) 0.0328(4) Uani d . . . 1.0 . .
H H44 0.7564 0.1901 0.3212 0.039 Uiso calc U . R 1.0 . .
C C45 0.60384(19) 0.17452(19) 0.34511(11) 0.0263(4) Uani d . . . 1.0 . .
H H45 0.5654 0.0922 0.3412 0.032 Uiso calc U . R 1.0 . .
C C46 0.54723(16) 0.23790(16) 0.36337(9) 0.0201(3) Uani d . . . 1.0 . .
C C47 0.38119(18) 0.10858(16) 0.40831(10) 0.0239(3) Uani d . . . 1.0 . .
C C48 0.2662(2) 0.06750(19) 0.41791(11) 0.0303(4) Uani d . . . 1.0 . .
H H48 0.2406 0.0128 0.4461 0.036 Uiso calc U . R 1.0 . .
C C49 0.18452(18) 0.0966(2) 0.39140(11) 0.0309(4) Uani d . . . 1.0 . .
C C50 0.4503(2) 0.06212(19) 0.44433(11) 0.0307(4) Uani d . . . 1.0 . .
H H50A 0.4485 -0.0012 0.4053 0.046 Uiso calc U . R 1.0 . .
H H50B 0.4142 0.0299 0.4832 0.046 Uiso calc U . R 1.0 . .
H H50C 0.5332 0.1274 0.4679 0.046 Uiso calc U . R 1.0 . .
C C51 0.0700(2) 0.0448(3) 0.41632(16) 0.0485(7) Uani d . . . 1.0 . .
H H51A 0.0414 0.1005 0.4217 0.073 Uiso calc U . R 1.0 . .
H H51B 0.0849 0.0319 0.4652 0.073 Uiso calc U . R 1.0 . .
H H51C 0.0095 -0.0316 0.3781 0.073 Uiso calc U . R 1.0 . .
S S1 0.71211(7) 0.90783(6) 0.35017(3) 0.04421(15) Uani d . . D 1.0 . .
F F1 0.51138(14) 0.70251(13) 0.28578(7) 0.0392(3) Uani d . . D 1.0 . .
F F2 0.50710(19) 0.81413(18) 0.38622(9) 0.0582(5) Uani d . . D 1.0 . .
F F3 0.4996(2) 0.85555(19) 0.28168(10) 0.0670(6) Uani d . . D 1.0 . .
O O2 0.7382(2) 0.8976(2) 0.27742(12) 0.0660(7) Uani d . . D 1.0 . .
O O3 0.74885(19) 0.84902(17) 0.39455(10) 0.0477(5) Uani d . . D 1.0 . .
O O4 0.7357(3) 1.02225(18) 0.39319(13) 0.0726(8) Uani d . . D 1.0 . .
C C52 0.5526(2) 0.8173(2) 0.32474(11) 0.0340(5) Uani d . . D 1.0 . .
S S2 1.11404(8) 0.68763(11) 0.16148(6) 0.0232(2) Uani d U P D 0.755(4) A 1
F F4 1.1042(2) 0.8065(2) 0.28821(13) 0.0491(7) Uani d U P D 0.755(4) A 1
F F5 1.2206(5) 0.9170(2) 0.2334(2) 0.129(2) Uani d U P D 0.755(4) A 1
F F6 1.2683(3) 0.8258(5) 0.2949(2) 0.1125(18) Uani d U P D 0.755(4) A 1
O O5 1.0186(2) 0.6894(3) 0.12343(17) 0.0415(7) Uani d U P D 0.755(4) A 1
O O6 1.0708(3) 0.5818(2) 0.1840(2) 0.0619(10) Uani d U P D 0.755(4) A 1
O O7 1.2089(3) 0.7143(3) 0.1242(2) 0.0585(10) Uani d U P D 0.755(4) A 1
C C53 1.1780(3) 0.8190(4) 0.2469(2) 0.0535(11) Uani d U P D 0.755(4) A 1
S S2A 1.1357(4) 0.7244(4) 0.15061(18) 0.0279(7) Uani d U P D 0.245(4) A 2
F F4A 1.2713(7) 0.7335(9) 0.2697(5) 0.069(3) Uani d U P D 0.245(4) A 2
F F5A 1.1414(9) 0.7733(9) 0.2990(5) 0.062(2) Uani d U P D 0.245(4) A 2
F F6A 1.2842(5) 0.8980(5) 0.2634(3) 0.0322(13) Uani d U P D 0.245(4) A 2
O O5A 1.1671(14) 0.6483(11) 0.1772(6) 0.087(4) Uani d U P D 0.245(4) A 2
O O6A 1.2163(7) 0.7833(10) 0.1081(5) 0.054(2) Uani d U P D 0.245(4) A 2
O O7A 1.0380(8) 0.7425(9) 0.1484(5) 0.0382(19) Uani d U P D 0.245(4) A 2
C C53A 1.2068(8) 0.7816(8) 0.2507(4) 0.0337(18) Uani d U P D 0.245(4) A 2
O O1S 0.0300(4) 0.3060(6) 0.5894(3) 0.186(3) Uani d U . . 1.0 . .
C C1S -0.1596(5) 0.2714(5) 0.5432(3) 0.0937(15) Uani d U . . 1.0 . .
H H1SA -0.1668 0.2672 0.5943 0.141 Uiso calc U . R 1.0 . .
H H1SB -0.2194 0.1943 0.5054 0.141 Uiso calc U . R 1.0 . .
H H1SC -0.1727 0.3339 0.534 0.141 Uiso calc U . R 1.0 . .
C C2S -0.0393(4) 0.2998(4) 0.5371(2) 0.0759(11) Uani d U . . 1.0 . .
C C3S -0.0108(3) 0.3098(6) 0.4666(2) 0.0930(17) Uani d U . . 1.0 . .
H H3SA 0.0715 0.3288 0.4706 0.14 Uiso calc U . R 1.0 . .
H H3SB -0.0188 0.3736 0.4546 0.14 Uiso calc U . R 1.0 . .
H H3SC -0.0655 0.234 0.4262 0.14 Uiso calc U . R 1.0 . .

loop_
_atom_site_aniso_label
_atom_site_aniso_U_11
_atom_site_aniso_U_22
_atom_site_aniso_U_33
_atom_site_aniso_U_12
_atom_site_aniso_U_13
_atom_site_aniso_U_23
Mn1 0.01247(10) 0.01641(11) 0.01070(10) 0.00765(8) 0.00301(7) 0.00288(8)
V1 0.01822(13) 0.02573(14) 0.01046(11) 0.01239(11) 0.00523(9) 0.00345(10)
O1 0.0190(5) 0.0314(6) 0.0124(5) 0.0145(5) 0.0055(4) 0.0049(4)
N1 0.0167(6) 0.0157(6) 0.0127(5) 0.0087(5) 0.0047(4) 0.0036(4)
N2 0.0179(6) 0.0185(6) 0.0161(6) 0.0106(5) 0.0055(5) 0.0065(5)
N3 0.0149(6) 0.0171(6) 0.0145(5) 0.0079(5) 0.0029(4) 0.0026(5)
N4 0.0163(6) 0.0184(6) 0.0202(6) 0.0055(5) 0.0004(5) 0.0064(5)
N5 0.0172(6) 0.0210(6) 0.0169(6) 0.0112(5) 0.0030(5) 0.0026(5)
N6 0.0212(7) 0.0363(9) 0.0162(6) 0.0131(6) 0.0074(5) 0.0019(6)
N7 0.0305(8) 0.0408(9) 0.0178(6) 0.0256(7) 0.0101(6) 0.0085(6)
N8 0.0216(7) 0.0233(7) 0.0147(6) 0.0125(6) 0.0042(5) 0.0056(5)
N9 0.0222(7) 0.0221(6) 0.0138(6) 0.0108(6) 0.0055(5) 0.0043(5)
C1 0.0176(7) 0.0152(6) 0.0144(6) 0.0082(5) 0.0061(5) 0.0033(5)
C2 0.0215(8) 0.0213(7) 0.0171(7) 0.0077(6) 0.0094(6) 0.0051(6)
C3 0.0281(9) 0.0246(8) 0.0145(7) 0.0076(7) 0.0087(6) 0.0069(6)
C4 0.0268(8) 0.0224(8) 0.0140(7) 0.0091(7) 0.0044(6) 0.0063(6)
C5 0.0194(7) 0.0156(6) 0.0124(6) 0.0084(6) 0.0034(5) 0.0035(5)
C6 0.0152(6) 0.0199(7) 0.0167(6) 0.0100(6) 0.0071(5) 0.0061(5)
C7 0.0187(7) 0.0191(7) 0.0165(6) 0.0116(6) 0.0055(5) 0.0050(5)
C8 0.0315(9) 0.0305(9) 0.0345(10) 0.0235(8) 0.0159(8) 0.0115(8)
C9 0.0427(12) 0.0312(10) 0.0391(11) 0.0293(9) 0.0170(9) 0.0137(8)
C10 0.0362(10) 0.0230(8) 0.0276(9) 0.0185(8) 0.0096(7) 0.0107(7)
C11 0.0231(8) 0.0213(7) 0.0208(7) 0.0119(6) 0.0070(6) 0.0097(6)
C12 0.0142(6) 0.0173(6) 0.0144(6) 0.0070(5) 0.0036(5) 0.0051(5)
C13 0.0150(7) 0.0244(8) 0.0213(7) 0.0059(6) 0.0034(6) 0.0066(6)
C14 0.0207(8) 0.0206(8) 0.0222(8) 0.0025(6) 0.0000(6) 0.0043(6)
C15 0.0280(9) 0.0169(7) 0.0190(7) 0.0089(7) 0.0006(6) 0.0020(6)
C16 0.0213(7) 0.0185(7) 0.0162(7) 0.0111(6) 0.0021(6) 0.0016(5)
C17 0.0192(8) 0.0329(9) 0.0284(9) 0.0157(7) 0.0127(7) 0.0124(7)
C18 0.0179(7) 0.0191(7) 0.0133(6) 0.0097(6) 0.0007(5) 0.0034(5)
C19 0.0152(7) 0.0178(7) 0.0155(6) 0.0078(6) 0.0022(5) 0.0021(5)
C20 0.0220(8) 0.0229(8) 0.0175(7) 0.0058(7) 0.0015(6) 0.0000(6)
C21 0.0225(8) 0.0207(8) 0.0283(9) 0.0030(7) 0.0047(7) -0.0007(7)
C22 0.0190(8) 0.0205(8) 0.0381(10) 0.0053(7) 0.0063(7) 0.0089(7)
C23 0.0190(8) 0.0240(8) 0.0317(9) 0.0057(7) 0.0007(7) 0.0132(7)
C24 0.0161(7) 0.0170(7) 0.0181(7) 0.0085(6) 0.0028(5) 0.0045(5)
C25 0.0191(7) 0.0209(7) 0.0283(8) 0.0110(6) 0.0036(6) 0.0096(6)
C26 0.0201(8) 0.0195(7) 0.0387(10) 0.0118(6) 0.0081(7) 0.0114(7)
C27 0.0218(8) 0.0207(8) 0.0323(9) 0.0130(7) 0.0097(7) 0.0054(7)
C28 0.0210(8) 0.0249(8) 0.0213(7) 0.0140(7) 0.0053(6) 0.0018(6)
C29 0.0261(8) 0.0314(9) 0.0162(7) 0.0155(7) -0.0011(6) 0.0069(6)
C30 0.0239(9) 0.0566(13) 0.0170(8) 0.0229(9) 0.0089(7) 0.0037(8)
C31 0.0260(10) 0.0744(18) 0.0210(9) 0.0240(11) 0.0076(8) -0.0007(10)
C32 0.0324(12) 0.109(3) 0.0234(10) 0.0431(16) 0.0054(9) -0.0006(13)
C33 0.0485(15) 0.121(3) 0.0256(11) 0.065(2) 0.0116(10) 0.0111(14)
C34 0.0495(14) 0.089(2) 0.0249(10) 0.0553(15) 0.0159(9) 0.0161(11)
C35 0.0311(10) 0.0599(14) 0.0179(8) 0.0328(10) 0.0114(7) 0.0083(8)
C36 0.0478(12) 0.0397(11) 0.0201(8) 0.0331(10) 0.0157(8) 0.0124(7)
C37 0.0463(12) 0.0277(9) 0.0197(8) 0.0235(9) 0.0107(8) 0.0074(7)
C38 0.0327(9) 0.0241(8) 0.0139(7) 0.0134(7) 0.0046(6) 0.0066(6)
C39 0.0672(17) 0.0533(14) 0.0374(12) 0.0487(14) 0.0255(12) 0.0171(11)
C40 0.0356(11) 0.0254(9) 0.0205(8) 0.0075(8) -0.0014(7) 0.0044(7)
C41 0.0195(7) 0.0272(8) 0.0148(7) 0.0127(6) 0.0029(5) 0.0070(6)
C42 0.0205(8) 0.0357(10) 0.0252(8) 0.0133(7) 0.0054(7) 0.0152(7)
C43 0.0232(9) 0.0527(13) 0.0329(10) 0.0224(9) 0.0108(8) 0.0207(9)
C44 0.0344(10) 0.0516(13) 0.0287(9) 0.0323(10) 0.0118(8) 0.0159(9)
C45 0.0321(9) 0.0338(9) 0.0208(8) 0.0226(8) 0.0073(7) 0.0090(7)
C46 0.0216(8) 0.0261(8) 0.0131(6) 0.0133(6) 0.0038(5) 0.0056(6)
C47 0.0318(9) 0.0218(8) 0.0138(7) 0.0115(7) 0.0067(6) 0.0035(6)
C48 0.0337(10) 0.0279(9) 0.0222(8) 0.0095(8) 0.0134(7) 0.0078(7)
C49 0.0255(9) 0.0349(10) 0.0202(8) 0.0082(8) 0.0115(7) 0.0026(7)
C50 0.0428(11) 0.0292(9) 0.0199(8) 0.0179(9) 0.0072(8) 0.0103(7)
C51 0.0322(12) 0.0635(17) 0.0391(12) 0.0139(11) 0.0219(10) 0.0174(12)
S1 0.0702(4) 0.0320(3) 0.0250(2) 0.0262(3) 0.0096(3) 0.0018(2)
F1 0.0566(9) 0.0389(7) 0.0254(6) 0.0298(7) 0.0062(6) 0.0062(5)
F2 0.0829(13) 0.0797(13) 0.0304(7) 0.0561(11) 0.0239(8) 0.0121(8)
F3 0.1115(17) 0.0794(13) 0.0429(9) 0.0779(13) 0.0048(10) 0.0172(9)
O2 0.0812(16) 0.0545(13) 0.0343(10) 0.0155(12) 0.0229(10) 0.0076(9)
O3 0.0610(12) 0.0420(10) 0.0342(9) 0.0318(9) -0.0031(8) -0.0027(7)
O4 0.125(2) 0.0319(10) 0.0469(12) 0.0395(13) 0.0081(13) -0.0017(8)
C52 0.0645(15) 0.0381(11) 0.0153(7) 0.0404(11) 0.0068(8) 0.0056(7)
S2 0.0175(3) 0.0238(4) 0.0265(4) 0.0106(3) 0.0097(2) 0.0031(3)
F4 0.0487(13) 0.0393(12) 0.0342(11) 0.0068(10) 0.0219(10) 0.0000(9)
F5 0.198(5) 0.0315(12) 0.061(2) -0.0149(19) 0.078(3) -0.0019(12)
F6 0.0533(18) 0.160(4) 0.061(2) 0.039(2) -0.0190(15) -0.020(2)
O5 0.0287(12) 0.0589(19) 0.0319(14) 0.0190(13) 0.0007(10) 0.0183(13)
O6 0.0486(15) 0.0375(13) 0.131(3) 0.0328(12) 0.0552(18) 0.0407(16)
O7 0.0468(15) 0.0428(15) 0.075(2) 0.0152(12) 0.0470(15) 0.0030(14)
C53 0.0241(15) 0.060(2) 0.0365(16) 0.0032(15) 0.0119(12) -0.0115(15)
S2A 0.0332(16) 0.0312(16) 0.0238(11) 0.0225(14) 0.0041(9) 0.0045(10)
F4A 0.058(4) 0.080(5) 0.066(5) 0.043(4) -0.016(4) 0.019(4)
F5A 0.079(6) 0.069(5) 0.035(3) 0.036(4) 0.021(4) 0.014(3)
F6A 0.032(3) 0.034(3) 0.021(2) 0.010(2) 0.0055(19) 0.0094(19)
O5A 0.132(10) 0.079(6) 0.062(5) 0.081(7) -0.014(5) 0.001(4)
O6A 0.035(4) 0.074(6) 0.040(4) 0.025(4) 0.014(3) 0.001(4)
O7A 0.035(4) 0.057(5) 0.031(4) 0.034(4) 0.002(3) 0.009(4)
C53A 0.020(4) 0.043(4) 0.024(3) 0.009(3) -0.006(3) 0.008(3)
O1S 0.076(2) 0.281(7) 0.119(3) 0.013(3) -0.009(2) 0.130(4)
C1S 0.112(4) 0.136(4) 0.072(3) 0.090(4) 0.044(3) 0.030(3)
C2S 0.057(2) 0.080(3) 0.0472(17) 0.0140(18) -0.0031(14) 0.0028(17)
C3S 0.0474(19) 0.165(5) 0.0505(19) 0.051(3) 0.0054(15) 0.018(2)

loop_
_atom_type_symbol
_atom_type_description
_atom_type_scat_dispersion_real
_atom_type_scat_dispersion_imag
_atom_type_scat_source
C C 0.0033 0.0016 'International Tables Vol C Tables 4.2.6.8 and 6.1.1.4'
H H 0.0000 0.0000 'International Tables Vol C Tables 4.2.6.8 and 6.1.1.4'
F F 0.0171 0.0103 'International Tables Vol C Tables 4.2.6.8 and 6.1.1.4'
Mn Mn 0.3368 0.7283 'International Tables Vol C Tables 4.2.6.8 and 6.1.1.4'
N N 0.0061 0.0033 'International Tables Vol C Tables 4.2.6.8 and 6.1.1.4'
O O 0.0106 0.0060 'International Tables Vol C Tables 4.2.6.8 and 6.1.1.4'
S S 0.1246 0.1234 'International Tables Vol C Tables 4.2.6.8 and 6.1.1.4'
V V 0.3005 0.5294 'International Tables Vol C Tables 4.2.6.8 and 6.1.1.4'

loop_
_geom_angle_atom_site_label_1
_geom_angle_atom_site_label_2
_geom_angle_atom_site_label_3
_geom_angle
O1 Mn1 N2 94.58(5)
O1 Mn1 N5 95.56(5)
N2 Mn1 N5 169.51(5)
O1 Mn1 N3 101.68(5)
N2 Mn1 N3 81.61(5)
N5 Mn1 N3 98.93(5)
O1 Mn1 N4 97.93(5)
N2 Mn1 N4 97.08(5)
N5 Mn1 N4 78.86(5)
N3 Mn1 N4 160.39(5)
O1 Mn1 N1 178.20(5)
N2 Mn1 N1 84.54(5)
N5 Mn1 N1 85.25(5)
N3 Mn1 N1 79.76(5)
N4 Mn1 N1 80.64(5)
O1 Mn1 V1 10.59(4)
N2 Mn1 V1 93.44(4)
N5 Mn1 V1 97.02(4)
N3 Mn1 V1 91.10(4)
N4 Mn1 V1 108.51(4)
N1 Mn1 V1 170.83(4)
O1 V1 N9 110.01(6)
O1 V1 N8 108.61(6)
N9 V1 N8 79.01(6)
O1 V1 N7 108.74(7)
N9 V1 N7 141.24(6)
N8 V1 N7 88.11(7)
O1 V1 N6 112.12(7)
N9 V1 N6 87.31(7)
N8 V1 N6 139.27(6)
N7 V1 N6 78.97(7)
O1 V1 Mn1 13.37(5)
N9 V1 Mn1 110.38(4)
N8 V1 Mn1 95.41(4)
N7 V1 Mn1 107.10(5)
N6 V1 Mn1 125.28(5)
V1 O1 Mn1 156.04(8)
C5 N1 C1 119.98(14)
C5 N1 Mn1 119.97(11)
C1 N1 Mn1 119.60(10)
C7 N2 C11 119.49(15)
C7 N2 Mn1 121.07(11)
C11 N2 Mn1 117.98(11)
C16 N3 C12 119.08(14)
C16 N3 Mn1 119.59(11)
C12 N3 Mn1 121.17(11)
C23 N4 C19 119.19(15)
C23 N4 Mn1 119.19(12)
C19 N4 Mn1 121.26(11)
C28 N5 C24 119.16(15)
C28 N5 Mn1 118.78(12)
C24 N5 Mn1 122.02(11)
C49 N6 C30 123.85(18)
C49 N6 V1 130.12(15)
C30 N6 V1 105.83(14)
C36 N7 C35 124.02(18)
C36 N7 V1 129.73(14)
C35 N7 V1 106.09(14)
C38 N8 C41 124.46(16)
C38 N8 V1 129.87(13)
C41 N8 V1 105.66(11)
C47 N9 C46 123.86(16)
C47 N9 V1 130.64(13)
C46 N9 V1 105.45(11)
N1 C1 C2 121.04(15)
N1 C1 C6 118.93(13)
C2 C1 C6 120.02(14)
C3 C2 C1 119.01(16)
C3 C2 H2 120.5
C1 C2 H2 120.5
C2 C3 C4 120.05(16)
C2 C3 H3 120.0
C4 C3 H3 120.0
C3 C4 C5 118.86(16)
C3 C4 H4 120.6
C5 C4 H4 120.6
N1 C5 C4 121.02(16)
N1 C5 C18 118.67(13)
C4 C5 C18 120.30(15)
C17 C6 C7 108.72(14)
C17 C6 C12 108.85(14)
C7 C6 C12 111.94(13)
C17 C6 C1 109.35(13)
C7 C6 C1 110.36(13)
C12 C6 C1 107.57(13)
N2 C7 C8 120.15(16)
N2 C7 C6 117.84(14)
C8 C7 C6 122.01(15)
C9 C8 C7 119.79(18)
C9 C8 H8 120.1
C7 C8 H8 120.1
C10 C9 C8 119.67(17)
C10 C9 H9 120.2
C8 C9 H9 120.2
C9 C10 C11 117.48(17)
C9 C10 H10 121.3
C11 C10 H10 121.3
N2 C11 C10 123.33(17)
N2 C11 H11 118.3
C10 C11 H11 118.3
N3 C12 C13 120.37(15)
N3 C12 C6 118.01(13)
C13 C12 C6 121.54(15)
C14 C13 C12 119.73(17)
C14 C13 H13 120.1
C12 C13 H13 120.1
C15 C14 C13 119.74(16)
C15 C14 H14 120.1
C13 C14 H14 120.1
C14 C15 C16 117.56(17)
C14 C15 H15 121.2
C16 C15 H15 121.2
N3 C16 C15 123.46(17)
N3 C16 H16 118.3
C15 C16 H16 118.3
C6 C17 H17A 109.5
C6 C17 H17B 109.5
H17A C17 H17B 109.5
C6 C17 H17C 109.5
H17A C17 H17C 109.5
H17B C17 H17C 109.5
C29 C18 C19 108.61(14)
C29 C18 C24 108.68(14)
C19 C18 C24 109.75(13)
C29 C18 C5 109.13(14)
C19 C18 C5 109.68(13)
C24 C18 C5 110.94(13)
N4 C19 C20 119.92(16)
N4 C19 C18 118.07(14)
C20 C19 C18 122.01(15)
C21 C20 C19 120.27(18)
C21 C20 H20 119.9
C19 C20 H20 119.9
C22 C21 C20 119.50(17)
C22 C21 H21 120.3
C20 C21 H21 120.3
C21 C22 C23 117.38(18)
C21 C22 H22 121.3
C23 C22 H22 121.3
N4 C23 C22 123.70(18)
N4 C23 H23 118.1
C22 C23 H23 118.1
N5 C24 C25 120.33(16)
N5 C24 C18 118.20(14)
C25 C24 C18 121.41(15)
C26 C25 C24 119.84(17)
C26 C25 H25 120.1
C24 C25 H25 120.1
C27 C26 C25 119.61(17)
C27 C26 H26 120.2
C25 C26 H26 120.2
C26 C27 C28 117.66(17)
C26 C27 H27 121.2
C28 C27 H27 121.2
N5 C28 C27 123.34(17)
N5 C28 H28 118.3
C27 C28 H28 118.3
C18 C29 H29A 109.5
C18 C29 H29B 109.5
H29A C29 H29B 109.5
C18 C29 H29C 109.5
H29A C29 H29C 109.5
H29B C29 H29C 109.5
C31 C30 C35 120.2(2)
C31 C30 N6 125.2(2)
C35 C30 N6 114.42(18)
C32 C31 C30 119.2(3)
C32 C31 H31 120.4
C30 C31 H31 120.4
C33 C32 C31 120.6(3)
C33 C32 H32 119.7
C31 C32 H32 119.7
C32 C33 C34 120.8(3)
C32 C33 H33 119.6
C34 C33 H33 119.6
C33 C34 C35 119.7(3)
C33 C34 H34 120.1
C35 C34 H34 120.1
C34 C35 C30 119.5(2)
C34 C35 N7 126.7(3)
C30 C35 N7 113.53(18)
N7 C36 C37 121.94(18)
N7 C36 C39 121.3(2)
C37 C36 C39 116.6(2)
C36 C37 C38 128.44(19)
C36 C37 H37 115.8
C38 C37 H37 115.8
N8 C38 C37 121.73(18)
N8 C38 C40 121.86(18)
C37 C38 C40 116.32(18)
C36 C39 H39A 109.5
C36 C39 H39B 109.5
H39A C39 H39B 109.5
C36 C39 H39C 109.5
H39A C39 H39C 109.5
H39B C39 H39C 109.5
C38 C40 H40A 109.5
C38 C40 H40B 109.5
H40A C40 H40B 109.5
C38 C40 H40C 109.5
H40A C40 H40C 109.5
H40B C40 H40C 109.5
C42 C41 C46 119.78(17)
C42 C41 N8 126.06(17)
C46 C41 N8 113.80(15)
C43 C42 C41 119.73(19)
C43 C42 H42 120.1
C41 C42 H42 120.1
C44 C43 C42 120.64(19)
C44 C43 H43 119.7
C42 C43 H43 119.7
C43 C44 C45 120.37(19)
C43 C44 H44 119.8
C45 C44 H44 119.8
C44 C45 C46 119.60(19)
C44 C45 H45 120.2
C46 C45 H45 120.2
C45 C46 C41 119.84(17)
C45 C46 N9 126.14(17)
C41 C46 N9 113.70(15)
N9 C47 C48 121.49(19)
N9 C47 C50 122.10(18)
C48 C47 C50 116.34(18)
C49 C48 C47 128.11(19)
C49 C48 H48 115.9
C47 C48 H48 115.9
N6 C49 C48 121.92(18)
N6 C49 C51 122.2(2)
C48 C49 C51 115.8(2)
C47 C50 H50A 109.5
C47 C50 H50B 109.5
H50A C50 H50B 109.5
C47 C50 H50C 109.5
H50A C50 H50C 109.5
H50B C50 H50C 109.5
C49 C51 H51A 109.5
C49 C51 H51B 109.5
H51A C51 H51B 109.5
C49 C51 H51C 109.5
H51A C51 H51C 109.5
H51B C51 H51C 109.5
O4 S1 O2 117.01(15)
O4 S1 O3 114.29(13)
O2 S1 O3 114.12(15)
O4 S1 C52 103.16(15)
O2 S1 C52 102.24(13)
O3 S1 C52 103.40(12)
F3 C52 F1 106.44(18)
F3 C52 F2 105.6(2)
F1 C52 F2 105.8(2)
F3 C52 S1 113.23(19)
F1 C52 S1 112.66(16)
F2 C52 S1 112.55(16)
O5 S2 O6 109.76(19)
O5 S2 O7 114.2(2)
O6 S2 O7 116.52(18)
O5 S2 C53 101.9(2)
O6 S2 C53 109.1(2)
O7 S2 C53 104.13(16)
F5 C53 F4 112.4(4)
F5 C53 F6 106.6(4)
F4 C53 F6 101.2(4)
F5 C53 S2 114.1(3)
F4 C53 S2 111.6(2)
F6 C53 S2 110.1(4)
O7A S2A O5A 135.3(8)
O7A S2A O6A 114.7(6)
O5A S2A O6A 109.4(8)
O7A S2A C53A 102.2(5)
O5A S2A C53A 66.5(5)
O6A S2A C53A 111.8(5)
S2A O5A C53A 66.6(5)
F5A C53A F6A 107.5(8)
F5A C53A F4A 106.0(9)
F6A C53A F4A 107.1(8)
F5A C53A O5A 118.5(9)
F6A C53A O5A 133.3(9)
F4A C53A O5A 68.3(6)
F5A C53A S2A 119.0(7)
F6A C53A S2A 104.3(6)
F4A C53A S2A 112.3(7)
O5A C53A S2A 46.9(4)
C2S C1S H1SA 109.5
C2S C1S H1SB 109.5
H1SA C1S H1SB 109.5
C2S C1S H1SC 109.5
H1SA C1S H1SC 109.5
H1SB C1S H1SC 109.5
O1S C2S C3S 121.6(5)
O1S C2S C1S 120.0(5)
C3S C2S C1S 118.2(4)
C2S C3S H3SA 109.5
C2S C3S H3SB 109.5
H3SA C3S H3SB 109.5
C2S C3S H3SC 109.5
H3SA C3S H3SC 109.5
H3SB C3S H3SC 109.5

loop_
_geom_bond_atom_site_label_1
_geom_bond_atom_site_label_2
_geom_bond_distance
Mn1 O1 2.0869(12)
Mn1 N2 2.2129(14)
Mn1 N5 2.2153(15)
Mn1 N3 2.2254(14)
Mn1 N4 2.2469(14)
Mn1 N1 2.2628(13)
Mn1 V1 3.6644(4)
V1 O1 1.6580(12)
V1 N9 2.0051(16)
V1 N8 2.0070(16)
V1 N7 2.0109(17)
V1 N6 2.0120(16)
N1 C5 1.352(2)
N1 C1 1.353(2)
N2 C7 1.343(2)
N2 C11 1.346(2)
N3 C16 1.343(2)
N3 C12 1.347(2)
N4 C23 1.345(2)
N4 C19 1.347(2)
N5 C28 1.344(2)
N5 C24 1.347(2)
N6 C49 1.339(3)
N6 C30 1.419(3)
N7 C36 1.340(3)
N7 C35 1.427(3)
N8 C38 1.339(2)
N8 C41 1.424(2)
N9 C47 1.340(2)
N9 C46 1.422(2)
C1 C2 1.390(2)
C1 C6 1.552(2)
C2 C3 1.380(3)
C2 H2 0.95
C3 C4 1.381(3)
C3 H3 0.95
C4 C5 1.394(2)
C4 H4 0.95
C5 C18 1.550(2)
C6 C17 1.539(2)
C6 C7 1.546(2)
C6 C12 1.551(2)
C7 C8 1.398(2)
C8 C9 1.389(3)
C8 H8 0.95
C9 C10 1.382(3)
C9 H9 0.95
C10 C11 1.383(3)
C10 H10 0.95
C11 H11 0.95
C12 C13 1.394(2)
C13 C14 1.387(3)
C13 H13 0.95
C14 C15 1.377(3)
C14 H14 0.95
C15 C16 1.384(2)
C15 H15 0.95
C16 H16 0.95
C17 H17A 0.98
C17 H17B 0.98
C17 H17C 0.98
C18 C29 1.540(2)
C18 C19 1.545(2)
C18 C24 1.549(2)
C19 C20 1.396(2)
C20 C21 1.385(3)
C20 H20 0.95
C21 C22 1.382(3)
C21 H21 0.95
C22 C23 1.382(3)
C22 H22 0.95
C23 H23 0.95
C24 C25 1.396(2)
C25 C26 1.385(3)
C25 H25 0.95
C26 C27 1.380(3)
C26 H26 0.95
C27 C28 1.385(3)
C27 H27 0.95
C28 H28 0.95
C29 H29A 0.98
C29 H29B 0.98
C29 H29C 0.98
C30 C31 1.400(3)
C30 C35 1.402(4)
C31 C32 1.392(4)
C31 H31 0.95
C32 C33 1.377(5)
C32 H32 0.95
C33 C34 1.386(4)
C33 H33 0.95
C34 C35 1.397(3)
C34 H34 0.95
C36 C37 1.388(3)
C36 C39 1.510(3)
C37 C38 1.400(3)
C37 H37 0.95
C38 C40 1.500(3)
C39 H39A 0.98
C39 H39B 0.98
C39 H39C 0.98
C40 H40A 0.98
C40 H40B 0.98
C40 H40C 0.98
C41 C42 1.394(3)
C41 C46 1.406(3)
C42 C43 1.387(3)
C42 H42 0.95
C43 C44 1.381(3)
C43 H43 0.95
C44 C45 1.392(3)
C44 H44 0.95
C45 C46 1.395(3)
C45 H45 0.95
C47 C48 1.396(3)
C47 C50 1.504(3)
C48 C49 1.387(3)
C48 H48 0.95
C49 C51 1.512(3)
C50 H50A 0.98
C50 H50B 0.98
C50 H50C 0.98
C51 H51A 0.98
C51 H51B 0.98
C51 H51C 0.98
S1 O4 1.432(2)
S1 O2 1.433(2)
S1 O3 1.451(2)
S1 C52 1.789(3)
F1 C52 1.348(2)
F2 C52 1.355(3)
F3 C52 1.339(2)
S2 O5 1.387(3)
S2 O6 1.435(3)
S2 O7 1.437(2)
S2 C53 1.844(4)
F4 C53 1.283(4)
F5 C53 1.257(6)
F6 C53 1.358(6)
S2A O7A 1.421(7)
S2A O5A 1.430(9)
S2A O6A 1.433(8)
S2A C53A 1.798(8)
F4A C53A 1.352(10)
F5A C53A 1.306(11)
F6A C53A 1.340(10)
O5A C53A 1.796(13)
O1S C2S 1.217(5)
C1S C2S 1.472(6)
C1S H1SA 0.98
C1S H1SB 0.98
C1S H1SC 0.98
C2S C3S 1.427(6)
C3S H3SA 0.98
C3S H3SB 0.98
C3S H3SC 0.98
